data_4020551
loop_
_publ_author_name
'Sandra Izquierdo'
'Federico R\'ua'
'Abdelouahid Sbai'
'Teodor Parella'
'\'Angel \'Alvarez-Larena'
'Vicen\,c Branchadell'
'Rosa M. Ortu\~no'

_publ_section_title
;
 (+)- and (-)-2-Aminocyclobutane-1-carboxylic Acids and Their
 Incorporation into Highly Rigid \b-Peptides:
 Stereoselective Synthesis and a Structural Study
;
_journal_name_full 'Journal of Organic Chemistry'
_journal_page_first 7963
_journal_page_last 7971
_journal_paper_doi 10.1021/jo0510843
_journal_volume 70
_journal_year 2005
_chemical_formula_sum 'C22 H30 N2 O5'
_chemical_formula_weight 402.48
_space_group_IT_number 4
_symmetry_cell_setting monoclinic
_symmetry_space_group_name_Hall 'P 2yb'
_symmetry_space_group_name_H-M 'P 1 21 1'
_cell_angle_alpha 90.00
_cell_angle_beta 90.55(7)
_cell_angle_gamma 90.00
_cell_formula_units_Z 2
_cell_length_a 5.137(8)
_cell_length_b 9.703(3)
_cell_length_c 22.133(8)
_cell_measurement_temperature 293(2)
_cell_volume 1103.2(18)
_diffrn_ambient_temperature 293(2)
_exptl_crystal_density_diffrn 1.212
_cod_original_sg_symbol_H-M 'P 21'
_cod_database_code 4020551

loop_
_symmetry_equiv_pos_as_xyz
'x, y, z'
'-x, y+1/2, -z'

loop_
_atom_site_label
_atom_site_type_symbol
_atom_site_fract_x
_atom_site_fract_y
_atom_site_fract_z
_atom_site_U_iso_or_equiv
_atom_site_adp_type
_atom_site_occupancy
_atom_site_symmetry_multiplicity
_atom_site_calc_flag
_atom_site_refinement_flags
_atom_site_disorder_assembly
_atom_site_disorder_group
C1 C 0.6633(8) -0.0967(5) 0.46058(19) 0.0671(12) Uani 1 1 d D . .
C2 C 0.8625(10) -0.0041(6) 0.4500(3) 0.0886(17) Uani 1 1 d D . .
H2 H 0.9109 0.0148 0.4105 0.106 Uiso 1 1 calc R . .
C3 C 0.9907(16) 0.0607(8) 0.4972(3) 0.105(2) Uani 1 1 d D . .
H3 H 1.1264 0.1214 0.4894 0.126 Uiso 1 1 calc R . .
C4 C 0.9170(13) 0.0350(9) 0.5559(3) 0.111(3) Uani 1 1 d D . .
H4 H 0.9993 0.0805 0.5877 0.133 Uiso 1 1 calc R . .
C5 C 0.7216(14) -0.0580(8) 0.5673(3) 0.111(2) Uani 1 1 d D . .
H5 H 0.6761 -0.0783 0.6069 0.134 Uiso 1 1 calc R . .
C6 C 0.5929(11) -0.1214(8) 0.51949(19) 0.0886(17) Uani 1 1 d D . .
H6 H 0.4565 -0.1816 0.5273 0.106 Uiso 1 1 calc R . .
C7 C 0.5194(9) -0.1650(8) 0.4097(2) 0.0855(18) Uani 1 1 d . . .
H7A H 0.4188 -0.2421 0.4246 0.103 Uiso 1 1 calc R . .
H7B H 0.4011 -0.1001 0.3905 0.103 Uiso 1 1 calc R . .
O8 O 0.7094(5) -0.2123(4) 0.36693(14) 0.0700(10) Uani 1 1 d . . .
C9 C 0.6130(7) -0.2528(5) 0.3138(2) 0.0559(10) Uani 1 1 d . . .
O10 O 0.3827(5) -0.2604(5) 0.30161(16) 0.0764(11) Uani 1 1 d . . .
N11 N 0.8069(6) -0.2845(4) 0.27521(16) 0.0530(8) Uani 1 1 d . . .
H11 H 0.9639 -0.2932 0.2885 0.064 Uiso 1 1 calc R . .
C12 C 0.7511(8) -0.3036(4) 0.2120(2) 0.0530(10) Uani 1 1 d . . .
H12 H 0.6062 -0.3681 0.2063 0.064 Uiso 1 1 calc R . .
C13 C 0.9831(9) -0.3459(6) 0.1732(2) 0.0712(13) Uani 1 1 d . . .
H13A H 0.9788 -0.4414 0.1603 0.085 Uiso 1 1 calc R . .
H13B H 1.1510 -0.3224 0.1908 0.085 Uiso 1 1 calc R . .
C14 C 0.8871(10) -0.2440(6) 0.1251(2) 0.0742(13) Uani 1 1 d . . .
H14A H 0.7912 -0.2872 0.0922 0.089 Uiso 1 1 calc R . .
H14B H 1.0229 -0.1844 0.1097 0.089 Uiso 1 1 calc R . .
C15 C 0.7125(8) -0.1743(5) 0.1718(2) 0.0582(10) Uani 1 1 d . . .
H15 H 0.5326 -0.1606 0.1580 0.070 Uiso 1 1 calc R . .
C16 C 0.8308(8) -0.0497(5) 0.20145(18) 0.0509(9) Uani 1 1 d . . .
O17 O 1.0655(5) -0.0269(4) 0.20250(16) 0.0675(9) Uani 1 1 d . . .
N18 N 0.6606(7) 0.0333(4) 0.22968(19) 0.0607(10) Uani 1 1 d . . .
H18 H 0.4970 0.0153 0.2268 0.073 Uiso 1 1 calc R . .
C19 C 0.7421(9) 0.1501(5) 0.2642(2) 0.0601(11) Uani 1 1 d . . .
H19 H 0.9057 0.1280 0.2852 0.072 Uiso 1 1 calc R . .
C20 C 0.5489(11) 0.2108(6) 0.3099(2) 0.0717(13) Uani 1 1 d . . .
H20A H 0.3674 0.1962 0.2992 0.086 Uiso 1 1 calc R . .
H20B H 0.5838 0.1844 0.3515 0.086 Uiso 1 1 calc R . .
C21 C 0.6518(12) 0.3538(6) 0.2932(2) 0.0749(14) Uani 1 1 d . . .
H21A H 0.5157 0.4215 0.2865 0.090 Uiso 1 1 calc R . .
H21B H 0.7827 0.3886 0.3212 0.090 Uiso 1 1 calc R . .
C22 C 0.7650(9) 0.2956(5) 0.2350(2) 0.0629(11) Uani 1 1 d . A .
H22 H 0.9444 0.3245 0.2273 0.076 Uiso 1 1 calc R . .
C23 C 0.5874(8) 0.3089(5) 0.1815(2) 0.0615(11) Uani 1 1 d D . .
O24 O 0.3640(7) 0.3359(6) 0.1843(2) 0.1009(15) Uani 1 1 d . A .
O25A O 0.7063(10) 0.2496(11) 0.1337(2) 0.061(2) Uani 0.531(14) 1 d PD A 1
C26A C 0.5712(12) 0.2323(8) 0.0771(2) 0.079(4) Uani 0.531(14) 1 d PD A 1
C27A C 0.3275(12) 0.1445(8) 0.0863(2) 0.092(5) Uani 0.531(14) 1 d PR A 1
H27A H 0.3768 0.0559 0.1019 0.139 Uiso 0.531(14) 1 calc PR A 1
H27B H 0.2385 0.1329 0.0483 0.139 Uiso 0.531(14) 1 calc PR A 1
H27C H 0.2144 0.1895 0.1143 0.139 Uiso 0.531(14) 1 calc PR A 1
C28A C 0.7517(12) 0.1609(8) 0.0325(2) 0.107(5) Uani 0.531(14) 1 d PR A 1
H28A H 0.9045 0.2162 0.0269 0.161 Uiso 0.531(14) 1 calc PR A 1
H28B H 0.6628 0.1493 -0.0055 0.161 Uiso 0.531(14) 1 calc PR A 1
H28C H 0.8012 0.0723 0.0482 0.161 Uiso 0.531(14) 1 calc PR A 1
C29A C 0.4919(12) 0.3731(8) 0.0522(2) 0.093(5) Uani 0.531(14) 1 d PR A 1
H29A H 0.6445 0.4285 0.0465 0.140 Uiso 0.531(14) 1 calc PR A 1
H29B H 0.3786 0.4180 0.0803 0.140 Uiso 0.531(14) 1 calc PR A 1
H29C H 0.4027 0.3613 0.0143 0.140 Uiso 0.531(14) 1 calc PR A 1
O25B O 0.7034(12) 0.3353(12) 0.1282(2) 0.058(2) Uani 0.469(14) 1 d PD A 2
C26B C 0.5629(13) 0.3209(8) 0.0716(3) 0.063(4) Uani 0.469(14) 1 d PD A 2
C27B C 0.3423(13) 0.4267(8) 0.0707(3) 0.071(4) Uani 0.469(14) 1 d PR A 2
H27D H 0.4139 0.5178 0.0742 0.107 Uiso 0.469(14) 1 calc PR A 2
H27E H 0.2282 0.4097 0.1040 0.107 Uiso 0.469(14) 1 calc PR A 2
H27F H 0.2462 0.4191 0.0335 0.107 Uiso 0.469(14) 1 calc PR A 2
C28B C 0.4480(13) 0.1763(8) 0.0660(3) 0.113(9) Uani 0.469(14) 1 d PR A 2
H28D H 0.5861 0.1096 0.0665 0.169 Uiso 0.469(14) 1 calc PR A 2
H28E H 0.3518 0.1689 0.0288 0.169 Uiso 0.469(14) 1 calc PR A 2
H28F H 0.3339 0.1595 0.0993 0.169 Uiso 0.469(14) 1 calc PR A 2
C29B C 0.7447(13) 0.3478(8) 0.0187(3) 0.146(9) Uani 0.469(14) 1 d PR A 2
H29D H 0.8831 0.2813 0.0192 0.220 Uiso 0.469(14) 1 calc PR A 2
H29E H 0.8165 0.4388 0.0221 0.220 Uiso 0.469(14) 1 calc PR A 2
H29F H 0.6487 0.3401 -0.0186 0.220 Uiso 0.469(14) 1 calc PR A 2

loop_
_atom_site_aniso_label
_atom_site_aniso_U_11
_atom_site_aniso_U_22
_atom_site_aniso_U_33
_atom_site_aniso_U_23
_atom_site_aniso_U_13
_atom_site_aniso_U_12
C1 0.056(2) 0.076(3) 0.069(3) 0.001(2) 0.005(2) 0.003(2)
C2 0.070(3) 0.097(4) 0.098(4) 0.004(3) 0.001(3) -0.006(3)
C3 0.085(4) 0.095(4) 0.134(6) -0.017(4) -0.012(4) -0.012(4)
C4 0.098(5) 0.121(6) 0.114(6) -0.040(5) -0.022(4) 0.016(5)
C5 0.128(6) 0.135(7) 0.071(3) -0.015(4) 0.004(4) 0.013(6)
C6 0.085(4) 0.108(4) 0.073(3) -0.003(3) 0.021(3) -0.011(3)
C7 0.054(2) 0.130(5) 0.072(3) -0.016(3) 0.016(2) -0.012(3)
O8 0.0420(15) 0.099(3) 0.0684(18) -0.0018(18) -0.0036(13) 0.0032(16)
C9 0.0369(19) 0.066(2) 0.064(2) 0.004(2) -0.0039(16) -0.0032(17)
O10 0.0371(14) 0.110(3) 0.082(2) -0.013(2) -0.0045(13) -0.0032(16)
N11 0.0387(15) 0.060(2) 0.0604(19) -0.0003(16) -0.0049(13) -0.0019(15)
C12 0.0400(19) 0.055(2) 0.064(2) -0.0093(18) -0.0022(17) -0.0026(17)
C13 0.056(3) 0.069(3) 0.088(3) -0.019(3) 0.006(2) 0.009(2)
C14 0.073(3) 0.084(4) 0.065(3) -0.010(2) 0.005(2) -0.011(3)
C15 0.046(2) 0.067(3) 0.062(2) -0.001(2) -0.0065(17) -0.0026(18)
C16 0.0397(19) 0.056(2) 0.057(2) 0.0050(18) -0.0017(16) 0.0008(16)
O17 0.0396(14) 0.0638(19) 0.099(2) -0.0031(18) 0.0035(14) -0.0048(14)
N18 0.0412(17) 0.064(2) 0.077(2) -0.0067(19) -0.0013(16) -0.0013(16)
C19 0.050(2) 0.067(3) 0.064(2) -0.002(2) -0.0051(18) 0.002(2)
C20 0.077(3) 0.070(3) 0.068(3) -0.001(2) 0.015(2) 0.001(3)
C21 0.081(3) 0.069(3) 0.075(3) -0.010(3) 0.003(2) -0.005(3)
C22 0.052(2) 0.064(3) 0.072(3) -0.015(2) 0.005(2) -0.007(2)
C23 0.048(2) 0.059(3) 0.078(3) 0.002(2) 0.010(2) -0.0099(19)
O24 0.058(2) 0.143(4) 0.102(3) -0.003(3) 0.0070(18) 0.032(2)
O25A 0.041(3) 0.081(6) 0.062(4) 0.000(4) 0.002(2) 0.009(4)
C26A 0.046(5) 0.108(12) 0.081(9) 0.037(9) -0.002(5) 0.002(6)
C27A 0.083(8) 0.090(8) 0.105(10) 0.022(8) -0.011(7) -0.010(7)
C28A 0.084(8) 0.166(15) 0.072(6) -0.026(8) 0.004(5) -0.021(8)
C29A 0.107(12) 0.089(10) 0.084(9) 0.015(7) -0.014(8) -0.025(9)
O25B 0.044(4) 0.064(6) 0.067(4) 0.001(4) 0.008(3) 0.001(4)
C26B 0.051(5) 0.084(9) 0.053(7) 0.020(6) 0.004(4) 0.026(6)
C27B 0.063(6) 0.084(8) 0.066(6) 0.005(5) 0.005(5) 0.021(6)
C28B 0.131(18) 0.123(16) 0.082(10) -0.044(11) -0.041(13) 0.078(15)
C29B 0.102(11) 0.20(2) 0.134(13) 0.056(15) 0.075(10) 0.047(14)

loop_
_geom_bond_atom_site_label_1
_geom_bond_atom_site_label_2
_geom_bond_distance
_geom_bond_site_symmetry_2
_geom_bond_publ_flag
C1 C6 1.377(4) . ?
C1 C2 1.383(5) . ?
C1 C7 1.497(7) . ?
C2 C3 1.381(5) . ?
C3 C4 1.379(5) . ?
C4 C5 1.375(5) . ?
C5 C6 1.386(5) . ?
C7 O8 1.441(6) . ?
O8 C9 1.330(6) . ?
C9 O10 1.214(5) . ?
C9 N11 1.354(6) . ?
N11 C12 1.437(6) . ?
C12 C13 1.532(6) . ?
C12 C15 1.549(7) . ?
C13 C14 1.532(8) . ?
C14 C15 1.533(7) . ?
C15 C16 1.501(6) . ?
C16 O17 1.226(5) . ?
C16 N18 1.347(6) . ?
N18 C19 1.427(7) . ?
C19 C20 1.542(7) . ?
C19 C22 1.558(7) . ?
C20 C21 1.531(8) . ?
C21 C22 1.528(7) . ?
C22 C23 1.493(7) . ?
C23 O24 1.179(6) . ?
C23 O25B 1.350(6) . ?
C23 O25A 1.354(6) . ?
O25A C26A 1.436(5) . ?
C26A C29A 1.5266 . ?
C26A C28A 1.5272 . ?
C26A C27A 1.5296 . ?
O25B C26B 1.448(5) . ?
C26B C28B 1.5268 . ?
C26B C29B 1.5271 . ?
C26B C27B 1.5291 . ?
